data_7006654
loop_
_publ_author_name
'Seitz, Markus'
'Capacchione, Carmine'
'Bellemin-Laponnaz, St\'ephane'
'Wadepohl, Hubert'
'Ward, Benjamin D.'
'Gade, Lutz H.'

_publ_section_title
;
 Bisoxazolines with one and two sidearms: stereodirecting ligands for
 copper-catalysed asymmetric allylic oxidations of alkenes.
;
_journal_issue 1
_journal_name_full 'Dalton transactions (Cambridge, England : 2003)'
_journal_page_first 193
_journal_page_last 202
_journal_paper_doi 10.1039/b512570g
_journal_year 2006
_chemical_absolute_configuration ad
_chemical_formula_sum 'C29 H38 Cu N4 O6'
_chemical_formula_weight 602.17
_space_group_IT_number 19
_symmetry_cell_setting orthorhombic
_symmetry_Int_Tables_number 19
_symmetry_space_group_name_Hall 'P 2ac 2ab'
_symmetry_space_group_name_H-M 'P 21 21 21'
_atom_sites_solution_hydrogens geom
_atom_sites_solution_primary heavy
_atom_sites_solution_secondary difmap
_audit_creation_method SHELXL-97
_cell_angle_alpha 90.00
_cell_angle_beta 90.00
_cell_angle_gamma 90.00
_cell_formula_units_Z 4
_cell_length_a 9.1940(10)
_cell_length_b 16.122(2)
_cell_length_c 19.152(6)
_cell_measurement_temperature 293(2)
_cell_volume 2838.8(10)
_computing_cell_refinement 'NONIUS Denzo'
_computing_data_reduction 'NONIUS Denzo'
_computing_molecular_graphics 'PLATON (Spek, 1980-2005)'
_computing_publication_material 'SHELXL-97 (Sheldrick, 1997)'
_computing_structure_refinement 'SHELXL-97 (Sheldrick, 1997)'
_computing_structure_solution 'DIRDIF (Beurskens, 1999)'
_diffrn_ambient_temperature 293(2)
_diffrn_measured_fraction_theta_full 0.989
_diffrn_measured_fraction_theta_max 0.989
_diffrn_measurement_device_type 'CCD area detector'
_diffrn_measurement_method omega-scans
_diffrn_radiation_monochromator graphite
_diffrn_radiation_probe x-ray
_diffrn_radiation_type MoK\a
_diffrn_radiation_wavelength 0.71073
_diffrn_reflns_av_R_equivalents 0.0612
_diffrn_reflns_av_sigmaI/netI 0.0734
_diffrn_reflns_limit_h_max 10
_diffrn_reflns_limit_h_min -10
_diffrn_reflns_limit_k_max 19
_diffrn_reflns_limit_k_min 0
_diffrn_reflns_limit_l_max 22
_diffrn_reflns_limit_l_min 0
_diffrn_reflns_number 10824
_diffrn_reflns_theta_full 25.02
_diffrn_reflns_theta_max 25.02
_diffrn_reflns_theta_min 1.65
_diffrn_source 'fine-focus sealed tube'
_exptl_absorpt_coefficient_mu 0.819
_exptl_absorpt_correction_T_max 0.8870
_exptl_absorpt_correction_T_min 0.7913
_exptl_absorpt_correction_type multi-scan
_exptl_absorpt_process_details SADABS
_exptl_crystal_colour blue
_exptl_crystal_density_diffrn 1.409
_exptl_crystal_density_method 'not measured'
_exptl_crystal_description irregular
_exptl_crystal_F_000 1268
_exptl_crystal_size_max 0.30
_exptl_crystal_size_mid 0.25
_exptl_crystal_size_min 0.15
_refine_diff_density_max 0.382
_refine_diff_density_min -0.480
_refine_diff_density_rms 0.085
_refine_ls_abs_structure_details 'Flack H D (1983), Acta Cryst. A39, 876-881'
_refine_ls_abs_structure_Flack -0.015(18)
_refine_ls_extinction_method none
_refine_ls_goodness_of_fit_ref 1.095
_refine_ls_matrix_type full
_refine_ls_number_parameters 367
_refine_ls_number_reflns 4819
_refine_ls_number_restraints 0
_refine_ls_restrained_S_all 1.095
_refine_ls_R_factor_all 0.0688
_refine_ls_R_factor_gt 0.0465
_refine_ls_shift/su_max 0.001
_refine_ls_shift/su_mean 0.000
_refine_ls_structure_factor_coef Fsqd
_refine_ls_weighting_details 'calc w=1/[\s^2^(Fo^2^)+(0.0346P)^2^+3.4111P] where P=(Fo^2^+2Fc^2^)/3'
_refine_ls_weighting_scheme calc
_refine_ls_wR_factor_gt 0.0892
_refine_ls_wR_factor_ref 0.1082
_reflns_number_gt 3924
_reflns_number_total 4819
_reflns_threshold_expression >2sigma(I)
_cod_data_source_file b512570g.txt
_cod_data_source_block ga_ms6a
_cod_database_code 7006654

loop_
_symmetry_equiv_pos_as_xyz
'x, y, z'
'-x+1/2, -y, z+1/2'
'x+1/2, -y+1/2, -z'
'-x, y+1/2, -z+1/2'

loop_
_atom_site_label
_atom_site_type_symbol
_atom_site_fract_x
_atom_site_fract_y
_atom_site_fract_z
_atom_site_U_iso_or_equiv
_atom_site_adp_type
_atom_site_occupancy
_atom_site_symmetry_multiplicity
_atom_site_calc_flag
_atom_site_refinement_flags
_atom_site_disorder_assembly
_atom_site_disorder_group
C1 C 0.2112(5) 0.9404(3) 0.9017(2) 0.0149(10) Uani 1 1 d . . .
C2 C 0.2611(5) 0.8955(3) 1.0098(2) 0.0177(11) Uani 1 1 d . . .
H2A H 0.2766 0.9350 1.0473 0.021 Uiso 1 1 calc R . .
H2B H 0.3043 0.8429 1.0228 0.021 Uiso 1 1 calc R . .
C3 C 0.0980(5) 0.8854(3) 0.9942(2) 0.0155(10) Uani 1 1 d . . .
H3 H 0.0418 0.9183 1.0277 0.019 Uiso 1 1 calc R . .
C4 C 0.0428(5) 0.7957(3) 0.9951(2) 0.0187(11) Uani 1 1 d . . .
H4 H -0.0599 0.7964 0.9814 0.022 Uiso 1 1 calc R . .
C5 C 0.0517(6) 0.7622(3) 1.0696(3) 0.0285(13) Uani 1 1 d . . .
H5A H 0.0149 0.7065 1.0708 0.043 Uiso 1 1 calc R . .
H5B H -0.0054 0.7966 1.1000 0.043 Uiso 1 1 calc R . .
H5C H 0.1512 0.7625 1.0849 0.043 Uiso 1 1 calc R . .
C6 C 0.1239(5) 0.7401(3) 0.9438(2) 0.0227(12) Uani 1 1 d . . .
H6A H 0.2244 0.7369 0.9570 0.034 Uiso 1 1 calc R . .
H6B H 0.1162 0.7628 0.8977 0.034 Uiso 1 1 calc R . .
H6C H 0.0820 0.6856 0.9446 0.034 Uiso 1 1 calc R . .
C7 C 0.1332(5) 1.0089(3) 0.7907(2) 0.0154(11) Uani 1 1 d . . .
C8 C 0.0411(5) 1.0779(3) 0.6983(2) 0.0221(11) Uani 1 1 d . . .
H8A H 0.0457 1.0526 0.6524 0.027 Uiso 1 1 calc R . .
H8B H 0.0276 1.1373 0.6929 0.027 Uiso 1 1 calc R . .
C9 C -0.0834(5) 1.0396(3) 0.7423(2) 0.0166(11) Uani 1 1 d . . .
H9 H -0.1369 1.0000 0.7132 0.020 Uiso 1 1 calc R . .
C10 C -0.1915(6) 1.1006(3) 0.7745(2) 0.0222(12) Uani 1 1 d . . .
H10 H -0.2517 1.0691 0.8074 0.027 Uiso 1 1 calc R . .
C11 C -0.2931(6) 1.1350(3) 0.7184(3) 0.0295(13) Uani 1 1 d . . .
H11A H -0.3646 1.1701 0.7398 0.044 Uiso 1 1 calc R . .
H11B H -0.3408 1.0899 0.6950 0.044 Uiso 1 1 calc R . .
H11C H -0.2377 1.1665 0.6852 0.044 Uiso 1 1 calc R . .
C12 C -0.1183(6) 1.1695(3) 0.8156(3) 0.0296(13) Uani 1 1 d . . .
H12A H -0.0615 1.2032 0.7846 0.044 Uiso 1 1 calc R . .
H12B H -0.0561 1.1458 0.8506 0.044 Uiso 1 1 calc R . .
H12C H -0.1912 1.2032 0.8378 0.044 Uiso 1 1 calc R . .
C13 C 0.2559(5) 0.9679(3) 0.8287(2) 0.0150(11) Uani 1 1 d . . .
C14 C 0.3911(5) 1.0243(3) 0.8336(2) 0.0175(10) Uani 1 1 d . . .
H14A H 0.4708 0.9922 0.8529 0.021 Uiso 1 1 calc R . .
H14B H 0.4187 1.0409 0.7868 0.021 Uiso 1 1 calc R . .
C15 C 0.3725(5) 1.1007(3) 0.8769(2) 0.0165(10) Uani 1 1 d . . .
C16 C 0.2172(6) 1.1968(3) 0.9244(3) 0.0231(12) Uani 1 1 d . . .
H16 H 0.1226 1.2147 0.9326 0.028 Uiso 1 1 calc R . .
C17 C 0.3280(6) 1.2447(3) 0.9489(3) 0.0257(13) Uani 1 1 d . . .
H17 H 0.3094 1.2937 0.9730 0.031 Uiso 1 1 calc R . .
C18 C 0.4700(6) 1.2182(3) 0.9367(3) 0.0276(13) Uani 1 1 d . . .
H18 H 0.5486 1.2493 0.9524 0.033 Uiso 1 1 calc R . .
C19 C 0.4921(6) 1.1447(3) 0.9007(2) 0.0228(12) Uani 1 1 d . . .
H19 H 0.5858 1.1252 0.8927 0.027 Uiso 1 1 calc R . .
C20 C 0.2931(5) 0.8866(3) 0.7880(2) 0.0185(11) Uani 1 1 d . . .
H20A H 0.3759 0.8603 0.8103 0.022 Uiso 1 1 calc R . .
H20B H 0.2113 0.8489 0.7917 0.022 Uiso 1 1 calc R . .
C21 C 0.3278(6) 0.8994(3) 0.7118(3) 0.0206(12) Uani 1 1 d . . .
C22 C 0.2450(6) 0.8990(3) 0.5984(3) 0.0261(13) Uani 1 1 d . . .
H22 H 0.1696 0.8921 0.5666 0.031 Uiso 1 1 calc R . .
C23 C 0.3820(7) 0.9190(3) 0.5733(2) 0.0287(13) Uani 1 1 d . . .
H23 H 0.3978 0.9255 0.5256 0.034 Uiso 1 1 calc R . .
C24 C 0.4935(6) 0.9290(3) 0.6199(2) 0.0263(11) Uani 1 1 d . . .
H24 H 0.5865 0.9425 0.6044 0.032 Uiso 1 1 calc R . .
C25 C 0.4661(6) 0.9188(3) 0.6903(2) 0.0218(12) Uani 1 1 d . . .
H25 H 0.5405 0.9251 0.7228 0.026 Uiso 1 1 calc R . .
C26 C -0.2186(5) 0.8177(3) 0.7985(2) 0.0197(11) Uani 1 1 d . . .
C27 C -0.3131(6) 0.7640(3) 0.7526(3) 0.0285(13) Uani 1 1 d . . .
H27A H -0.3024 0.7810 0.7049 0.043 Uiso 1 1 calc R . .
H27B H -0.4129 0.7698 0.7665 0.043 Uiso 1 1 calc R . .
H27C H -0.2840 0.7071 0.7574 0.043 Uiso 1 1 calc R . .
C28 C -0.2455(5) 0.9964(3) 0.9790(2) 0.0170(11) Uani 1 1 d . . .
C29 C -0.3552(5) 1.0012(3) 1.0387(2) 0.0262(13) Uani 1 1 d . . .
H29A H -0.3539 1.0559 1.0584 0.039 Uiso 1 1 calc R . .
H29B H -0.3298 0.9614 1.0740 0.039 Uiso 1 1 calc R . .
H29C H -0.4507 0.9892 1.0213 0.039 Uiso 1 1 calc R . .
Cu1 Cu -0.10260(6) 0.93125(4) 0.87155(3) 0.01576(15) Uani 1 1 d . . .
N1 N 0.0841(4) 0.9231(2) 0.92382(17) 0.0129(8) Uani 1 1 d . . .
N2 N -0.0020(4) 0.9931(2) 0.79666(19) 0.0147(9) Uani 1 1 d . . .
N3 N 0.2348(4) 1.1257(2) 0.88950(19) 0.0200(10) Uani 1 1 d . . .
N4 N 0.2162(5) 0.8893(3) 0.6668(2) 0.0254(10) Uani 1 1 d . . .
O1 O 0.3225(3) 0.9259(2) 0.94475(15) 0.0180(7) Uani 1 1 d . . .
O2 O 0.1732(3) 1.0601(2) 0.73837(15) 0.0172(7) Uani 1 1 d . . .
O3 O -0.1071(4) 0.7900(2) 0.82580(17) 0.0279(8) Uani 1 1 d . . .
O4 O -0.2601(4) 0.8939(2) 0.80791(16) 0.0192(8) Uani 1 1 d . . .
O5 O -0.2277(3) 0.9234(2) 0.95337(16) 0.0211(8) Uani 1 1 d . . .
O6 O -0.1825(4) 1.0591(2) 0.95850(18) 0.0293(9) Uani 1 1 d . . .

loop_
_atom_site_aniso_label
_atom_site_aniso_U_11
_atom_site_aniso_U_22
_atom_site_aniso_U_33
_atom_site_aniso_U_23
_atom_site_aniso_U_13
_atom_site_aniso_U_12
C1 0.016(3) 0.013(3) 0.015(2) -0.002(2) -0.004(2) -0.002(2)
C2 0.021(3) 0.017(3) 0.015(2) 0.001(2) -0.003(2) 0.003(2)
C3 0.013(2) 0.020(3) 0.013(2) -0.001(2) 0.000(2) 0.005(2)
C4 0.018(3) 0.022(3) 0.016(3) 0.006(2) -0.002(2) 0.002(2)
C5 0.036(3) 0.026(3) 0.024(3) 0.005(2) 0.001(2) -0.003(3)
C6 0.017(3) 0.018(3) 0.033(3) 0.005(2) -0.007(2) 0.002(2)
C7 0.020(3) 0.009(2) 0.017(2) -0.002(2) 0.002(2) -0.002(2)
C8 0.021(3) 0.026(3) 0.020(2) 0.004(2) -0.003(2) 0.004(2)
C9 0.022(3) 0.011(2) 0.017(2) 0.0053(19) -0.002(2) -0.001(2)
C10 0.025(3) 0.019(3) 0.022(3) 0.004(2) 0.004(2) -0.001(2)
C11 0.020(3) 0.034(3) 0.035(3) 0.010(3) 0.004(2) 0.007(3)
C12 0.037(3) 0.021(3) 0.030(3) -0.002(2) 0.002(3) -0.004(3)
C13 0.018(3) 0.013(2) 0.014(2) 0.003(2) -0.003(2) 0.005(2)
C14 0.011(2) 0.020(3) 0.022(3) 0.004(2) 0.002(2) 0.002(2)
C15 0.016(3) 0.020(3) 0.013(2) 0.004(2) 0.001(2) -0.0066(19)
C16 0.021(3) 0.025(3) 0.023(3) -0.003(2) 0.001(2) 0.002(2)
C17 0.041(4) 0.017(3) 0.019(3) 0.001(2) -0.001(2) -0.006(3)
C18 0.035(4) 0.027(3) 0.021(3) -0.002(3) -0.006(3) -0.012(3)
C19 0.021(3) 0.025(3) 0.022(3) 0.004(2) 0.005(2) 0.001(2)
C20 0.020(3) 0.016(3) 0.020(3) 0.000(2) 0.001(2) 0.002(2)
C21 0.034(3) 0.005(2) 0.023(3) -0.006(2) -0.002(2) 0.007(2)
C22 0.033(3) 0.021(3) 0.024(3) 0.000(2) -0.004(3) 0.005(2)
C23 0.053(4) 0.018(3) 0.015(2) -0.004(2) 0.007(3) 0.006(3)
C24 0.038(3) 0.018(3) 0.024(3) -0.003(3) 0.004(2) 0.005(3)
C25 0.030(3) 0.016(3) 0.020(3) 0.001(2) 0.002(2) -0.002(2)
C26 0.014(3) 0.027(3) 0.018(3) -0.001(2) 0.006(2) -0.007(2)
C27 0.032(3) 0.023(3) 0.031(3) -0.006(3) -0.009(3) 0.003(3)
C28 0.006(2) 0.025(3) 0.020(3) 0.001(2) -0.005(2) -0.002(2)
C29 0.024(3) 0.032(3) 0.023(3) -0.008(3) 0.009(2) 0.001(2)
Cu1 0.0147(3) 0.0165(3) 0.0161(3) 0.0017(3) -0.0006(3) -0.0012(3)
N1 0.015(2) 0.012(2) 0.0114(18) 0.0008(17) -0.0016(16) 0.004(2)
N2 0.015(2) 0.015(2) 0.014(2) 0.0032(18) -0.0019(17) 0.0012(18)
N3 0.025(3) 0.018(2) 0.017(2) -0.0041(18) 0.0029(18) 0.0018(19)
N4 0.032(3) 0.020(2) 0.024(2) -0.006(2) -0.001(2) 0.002(2)
O1 0.0153(17) 0.0224(19) 0.0164(16) 0.0016(17) -0.0029(13) 0.0013(17)
O2 0.0173(17) 0.0178(19) 0.0166(16) 0.0058(16) 0.0010(13) -0.0051(16)
O3 0.024(2) 0.0249(19) 0.035(2) -0.0076(16) -0.0135(19) 0.0050(18)
O4 0.0203(19) 0.0170(19) 0.0202(18) 0.0036(15) -0.0032(15) -0.0022(15)
O5 0.0187(18) 0.022(2) 0.0223(17) 0.0005(18) 0.0051(14) 0.0003(17)
O6 0.029(2) 0.019(2) 0.039(2) 0.0031(19) 0.0126(17) -0.0007(19)

loop_
_atom_type_symbol
_atom_type_description
_atom_type_scat_dispersion_real
_atom_type_scat_dispersion_imag
_atom_type_scat_source
C C 0.0033 0.0016 'International Tables Vol C Tables 4.2.6.8 and 6.1.1.4'
H H 0.0000 0.0000 'International Tables Vol C Tables 4.2.6.8 and 6.1.1.4'
Cu Cu 0.3201 1.2651 'International Tables Vol C Tables 4.2.6.8 and 6.1.1.4'
N N 0.0061 0.0033 'International Tables Vol C Tables 4.2.6.8 and 6.1.1.4'
O O 0.0106 0.0060 'International Tables Vol C Tables 4.2.6.8 and 6.1.1.4'

loop_
_geom_angle_atom_site_label_1
_geom_angle_atom_site_label_2
_geom_angle_atom_site_label_3
_geom_angle
_geom_angle_site_symmetry_1
_geom_angle_site_symmetry_3
_geom_angle_publ_flag
N1 C1 O1 117.4(4) . . ?
N1 C1 C13 128.0(4) . . ?
O1 C1 C13 114.3(4) . . ?
O1 C2 C3 104.4(3) . . ?
O1 C2 H2A 110.9 . . ?
C3 C2 H2A 110.9 . . ?
O1 C2 H2B 110.9 . . ?
C3 C2 H2B 110.9 . . ?
H2A C2 H2B 108.9 . . ?
N1 C3 C4 111.6(4) . . ?
N1 C3 C2 102.6(4) . . ?
C4 C3 C2 114.9(4) . . ?
N1 C3 H3 109.2 . . ?
C4 C3 H3 109.2 . . ?
C2 C3 H3 109.2 . . ?
C6 C4 C5 111.6(4) . . ?
C6 C4 C3 112.7(4) . . ?
C5 C4 C3 109.0(4) . . ?
C6 C4 H4 107.8 . . ?
C5 C4 H4 107.8 . . ?
C3 C4 H4 107.8 . . ?
C4 C5 H5A 109.5 . . ?
C4 C5 H5B 109.5 . . ?
H5A C5 H5B 109.5 . . ?
C4 C5 H5C 109.5 . . ?
H5A C5 H5C 109.5 . . ?
H5B C5 H5C 109.5 . . ?
C4 C6 H6A 109.5 . . ?
C4 C6 H6B 109.5 . . ?
H6A C6 H6B 109.5 . . ?
C4 C6 H6C 109.5 . . ?
H6A C6 H6C 109.5 . . ?
H6B C6 H6C 109.5 . . ?
N2 C7 O2 117.1(4) . . ?
N2 C7 C13 127.1(4) . . ?
O2 C7 C13 115.2(4) . . ?
O2 C8 C9 104.5(3) . . ?
O2 C8 H8A 110.9 . . ?
C9 C8 H8A 110.9 . . ?
O2 C8 H8B 110.9 . . ?
C9 C8 H8B 110.9 . . ?
H8A C8 H8B 108.9 . . ?
N2 C9 C10 111.6(4) . . ?
N2 C9 C8 102.1(4) . . ?
C10 C9 C8 116.3(4) . . ?
N2 C9 H9 108.8 . . ?
C10 C9 H9 108.8 . . ?
C8 C9 H9 108.8 . . ?
C12 C10 C11 111.7(4) . . ?
C12 C10 C9 113.1(4) . . ?
C11 C10 C9 110.3(4) . . ?
C12 C10 H10 107.1 . . ?
C11 C10 H10 107.1 . . ?
C9 C10 H10 107.1 . . ?
C10 C11 H11A 109.5 . . ?
C10 C11 H11B 109.5 . . ?
H11A C11 H11B 109.5 . . ?
C10 C11 H11C 109.5 . . ?
H11A C11 H11C 109.5 . . ?
H11B C11 H11C 109.5 . . ?
C10 C12 H12A 109.5 . . ?
C10 C12 H12B 109.5 . . ?
H12A C12 H12B 109.5 . . ?
C10 C12 H12C 109.5 . . ?
H12A C12 H12C 109.5 . . ?
H12B C12 H12C 109.5 . . ?
C7 C13 C1 111.8(4) . . ?
C7 C13 C14 112.1(4) . . ?
C1 C13 C14 109.4(4) . . ?
C7 C13 C20 107.0(4) . . ?
C1 C13 C20 105.8(4) . . ?
C14 C13 C20 110.4(4) . . ?
C15 C14 C13 115.3(4) . . ?
C15 C14 H14A 108.4 . . ?
C13 C14 H14A 108.4 . . ?
C15 C14 H14B 108.4 . . ?
C13 C14 H14B 108.4 . . ?
H14A C14 H14B 107.5 . . ?
N3 C15 C19 122.1(4) . . ?
N3 C15 C14 116.9(4) . . ?
C19 C15 C14 120.9(4) . . ?
N3 C16 C17 124.6(5) . . ?
N3 C16 H16 117.7 . . ?
C17 C16 H16 117.7 . . ?
C16 C17 C18 117.9(5) . . ?
C16 C17 H17 121.0 . . ?
C18 C17 H17 121.0 . . ?
C19 C18 C17 118.9(5) . . ?
C19 C18 H18 120.6 . . ?
C17 C18 H18 120.6 . . ?
C15 C19 C18 119.0(5) . . ?
C15 C19 H19 120.5 . . ?
C18 C19 H19 120.5 . . ?
C21 C20 C13 114.5(4) . . ?
C21 C20 H20A 108.6 . . ?
C13 C20 H20A 108.6 . . ?
C21 C20 H20B 108.6 . . ?
C13 C20 H20B 108.6 . . ?
H20A C20 H20B 107.6 . . ?
N4 C21 C25 122.7(5) . . ?
N4 C21 C20 116.1(5) . . ?
C25 C21 C20 121.1(5) . . ?
N4 C22 C23 123.0(5) . . ?
N4 C22 H22 118.5 . . ?
C23 C22 H22 118.5 . . ?
C24 C23 C22 118.8(5) . . ?
C24 C23 H23 120.6 . . ?
C22 C23 H23 120.6 . . ?
C23 C24 C25 119.0(5) . . ?
C23 C24 H24 120.5 . . ?
C25 C24 H24 120.5 . . ?
C21 C25 C24 119.3(5) . . ?
C21 C25 H25 120.4 . . ?
C24 C25 H25 120.4 . . ?
O3 C26 O4 121.8(4) . . ?
O3 C26 C27 121.1(5) . . ?
O4 C26 C27 117.0(4) . . ?
O3 C26 Cu1 71.3(3) . . ?
O4 C26 Cu1 50.6(2) . . ?
C27 C26 Cu1 167.6(4) . . ?
C26 C27 H27A 109.5 . . ?
C26 C27 H27B 109.5 . . ?
H27A C27 H27B 109.5 . . ?
C26 C27 H27C 109.5 . . ?
H27A C27 H27C 109.5 . . ?
H27B C27 H27C 109.5 . . ?
O6 C28 O5 124.8(4) . . ?
O6 C28 C29 120.6(5) . . ?
O5 C28 C29 114.6(4) . . ?
C28 C29 H29A 109.5 . . ?
C28 C29 H29B 109.5 . . ?
H29A C29 H29B 109.5 . . ?
C28 C29 H29C 109.5 . . ?
H29A C29 H29C 109.5 . . ?
H29B C29 H29C 109.5 . . ?
O5 Cu1 N2 153.24(16) . . ?
O5 Cu1 O4 92.48(14) . . ?
N2 Cu1 O4 92.80(15) . . ?
O5 Cu1 N1 95.75(14) . . ?
N2 Cu1 N1 89.72(15) . . ?
O4 Cu1 N1 156.45(14) . . ?
O5 Cu1 C26 98.51(15) . . ?
N2 Cu1 C26 99.23(15) . . ?
O4 Cu1 C26 30.32(15) . . ?
N1 Cu1 C26 126.27(16) . . ?
C1 N1 C3 108.2(4) . . ?
C1 N1 Cu1 127.5(3) . . ?
C3 N1 Cu1 123.9(3) . . ?
C7 N2 C9 109.1(4) . . ?
C7 N2 Cu1 128.5(3) . . ?
C9 N2 Cu1 121.9(3) . . ?
C16 N3 C15 117.4(4) . . ?
C22 N4 C21 117.2(5) . . ?
C1 O1 C2 106.9(3) . . ?
C7 O2 C8 106.4(3) . . ?
C26 O4 Cu1 99.1(3) . . ?
C28 O5 Cu1 108.8(3) . . ?

loop_
_geom_bond_atom_site_label_1
_geom_bond_atom_site_label_2
_geom_bond_distance
_geom_bond_site_symmetry_2
_geom_bond_publ_flag
C1 N1 1.274(6) . ?
C1 O1 1.335(5) . ?
C1 C13 1.523(6) . ?
C2 O1 1.453(5) . ?
C2 C3 1.538(7) . ?
C2 H2A 0.9700 . ?
C2 H2B 0.9700 . ?
C3 N1 1.483(5) . ?
C3 C4 1.533(7) . ?
C3 H3 0.9800 . ?
C4 C6 1.523(7) . ?
C4 C5 1.529(6) . ?
C4 H4 0.9800 . ?
C5 H5A 0.9600 . ?
C5 H5B 0.9600 . ?
C5 H5C 0.9600 . ?
C6 H6A 0.9600 . ?
C6 H6B 0.9600 . ?
C6 H6C 0.9600 . ?
C7 N2 1.274(6) . ?
C7 O2 1.349(5) . ?
C7 C13 1.497(6) . ?
C8 O2 1.465(5) . ?
C8 C9 1.549(6) . ?
C8 H8A 0.9700 . ?
C8 H8B 0.9700 . ?
C9 N2 1.486(5) . ?
C9 C10 1.528(6) . ?
C9 H9 0.9800 . ?
C10 C12 1.520(7) . ?
C10 C11 1.527(7) . ?
C10 H10 0.9800 . ?
C11 H11A 0.9600 . ?
C11 H11B 0.9600 . ?
C11 H11C 0.9600 . ?
C12 H12A 0.9600 . ?
C12 H12B 0.9600 . ?
C12 H12C 0.9600 . ?
C13 C14 1.544(7) . ?
C13 C20 1.563(6) . ?
C14 C15 1.493(6) . ?
C14 H14A 0.9700 . ?
C14 H14B 0.9700 . ?
C15 N3 1.350(6) . ?
C15 C19 1.386(7) . ?
C16 N3 1.337(6) . ?
C16 C17 1.362(7) . ?
C16 H16 0.9300 . ?
C17 C18 1.394(8) . ?
C17 H17 0.9300 . ?
C18 C19 1.386(7) . ?
C18 H18 0.9300 . ?
C19 H19 0.9300 . ?
C20 C21 1.509(6) . ?
C20 H20A 0.9700 . ?
C20 H20B 0.9700 . ?
C21 N4 1.349(7) . ?
C21 C25 1.373(7) . ?
C22 N4 1.346(6) . ?
C22 C23 1.386(8) . ?
C22 H22 0.9300 . ?
C23 C24 1.369(7) . ?
C23 H23 0.9300 . ?
C24 C25 1.381(6) . ?
C24 H24 0.9300 . ?
C25 H25 0.9300 . ?
C26 O3 1.235(6) . ?
C26 O4 1.298(6) . ?
C26 C27 1.508(7) . ?
C26 Cu1 2.538(5) . ?
C27 H27A 0.9600 . ?
C27 H27B 0.9600 . ?
C27 H27C 0.9600 . ?
C28 O6 1.230(6) . ?
C28 O5 1.286(6) . ?
C28 C29 1.527(6) . ?
C29 H29A 0.9600 . ?
C29 H29B 0.9600 . ?
C29 H29C 0.9600 . ?
Cu1 O5 1.948(3) . ?
Cu1 N2 1.976(4) . ?
Cu1 O4 1.986(3) . ?
Cu1 N1 1.991(4) . ?

loop_
_geom_torsion_atom_site_label_1
_geom_torsion_atom_site_label_2
_geom_torsion_atom_site_label_3
_geom_torsion_atom_site_label_4
_geom_torsion
_geom_torsion_site_symmetry_1
_geom_torsion_site_symmetry_2
_geom_torsion_site_symmetry_3
_geom_torsion_site_symmetry_4
_geom_torsion_publ_flag
O1 C2 C3 N1 -7.6(4) . . . . ?
O1 C2 C3 C4 113.6(4) . . . . ?
N1 C3 C4 C6 58.8(5) . . . . ?
C2 C3 C4 C6 -57.3(5) . . . . ?
N1 C3 C4 C5 -176.7(4) . . . . ?
C2 C3 C4 C5 67.1(5) . . . . ?
O2 C8 C9 N2 -8.5(5) . . . . ?
O2 C8 C9 C10 113.3(4) . . . . ?
N2 C9 C10 C12 65.0(5) . . . . ?
C8 C9 C10 C12 -51.7(5) . . . . ?
N2 C9 C10 C11 -169.1(4) . . . . ?
C8 C9 C10 C11 74.2(5) . . . . ?
N2 C7 C13 C1 -31.9(6) . . . . ?
O2 C7 C13 C1 157.3(4) . . . . ?
N2 C7 C13 C14 -155.3(5) . . . . ?
O2 C7 C13 C14 33.9(5) . . . . ?
N2 C7 C13 C20 83.5(6) . . . . ?
O2 C7 C13 C20 -87.2(5) . . . . ?
N1 C1 C13 C7 25.0(7) . . . . ?
O1 C1 C13 C7 -161.6(4) . . . . ?
N1 C1 C13 C14 149.9(5) . . . . ?
O1 C1 C13 C14 -36.7(5) . . . . ?
N1 C1 C13 C20 -91.2(6) . . . . ?
O1 C1 C13 C20 82.2(5) . . . . ?
C7 C13 C14 C15 66.0(5) . . . . ?
C1 C13 C14 C15 -58.7(5) . . . . ?
C20 C13 C14 C15 -174.8(4) . . . . ?
C13 C14 C15 N3 -19.1(6) . . . . ?
C13 C14 C15 C19 162.9(4) . . . . ?
N3 C16 C17 C18 0.1(8) . . . . ?
C16 C17 C18 C19 -0.2(8) . . . . ?
N3 C15 C19 C18 -2.2(7) . . . . ?
C14 C15 C19 C18 175.7(4) . . . . ?
C17 C18 C19 C15 1.2(8) . . . . ?
C7 C13 C20 C21 55.4(5) . . . . ?
C1 C13 C20 C21 174.9(4) . . . . ?
C14 C13 C20 C21 -66.8(5) . . . . ?
C13 C20 C21 N4 -94.9(5) . . . . ?
C13 C20 C21 C25 86.0(6) . . . . ?
N4 C22 C23 C24 0.2(8) . . . . ?
C22 C23 C24 C25 0.1(8) . . . . ?
N4 C21 C25 C24 0.2(8) . . . . ?
C20 C21 C25 C24 179.2(5) . . . . ?
C23 C24 C25 C21 -0.3(8) . . . . ?
O3 C26 Cu1 O5 -100.7(3) . . . . ?
O4 C26 Cu1 O5 80.3(3) . . . . ?
C27 C26 Cu1 O5 75.5(16) . . . . ?
O3 C26 Cu1 N2 99.4(3) . . . . ?
O4 C26 Cu1 N2 -79.6(3) . . . . ?
C27 C26 Cu1 N2 -84.4(16) . . . . ?
O3 C26 Cu1 O4 179.0(4) . . . . ?
C27 C26 Cu1 O4 -4.8(15) . . . . ?
O3 C26 Cu1 N1 2.9(3) . . . . ?
O4 C26 Cu1 N1 -176.1(2) . . . . ?
C27 C26 Cu1 N1 179.1(15) . . . . ?
O1 C1 N1 C3 -3.0(6) . . . . ?
C13 C1 N1 C3 170.2(4) . . . . ?
O1 C1 N1 Cu1 -176.4(3) . . . . ?
C13 C1 N1 Cu1 -3.2(8) . . . . ?
C4 C3 N1 C1 -116.9(5) . . . . ?
C2 C3 N1 C1 6.6(5) . . . . ?
C4 C3 N1 Cu1 56.8(5) . . . . ?
C2 C3 N1 Cu1 -179.7(3) . . . . ?
O5 Cu1 N1 C1 -165.0(4) . . . . ?
N2 Cu1 N1 C1 -11.3(4) . . . . ?
O4 Cu1 N1 C1 85.1(6) . . . . ?
C26 Cu1 N1 C1 90.0(5) . . . . ?
O5 Cu1 N1 C3 22.6(3) . . . . ?
N2 Cu1 N1 C3 176.3(3) . . . . ?
O4 Cu1 N1 C3 -87.3(4) . . . . ?
C26 Cu1 N1 C3 -82.4(3) . . . . ?
O2 C7 N2 C9 -1.4(6) . . . . ?
C13 C7 N2 C9 -172.0(4) . . . . ?
O2 C7 N2 Cu1 -173.0(3) . . . . ?
C13 C7 N2 Cu1 16.3(7) . . . . ?
C10 C9 N2 C7 -118.7(4) . . . . ?
C8 C9 N2 C7 6.3(5) . . . . ?
C10 C9 N2 Cu1 53.6(5) . . . . ?
C8 C9 N2 Cu1 178.6(3) . . . . ?
O5 Cu1 N2 C7 107.4(5) . . . . ?
O4 Cu1 N2 C7 -151.4(4) . . . . ?
N1 Cu1 N2 C7 5.2(4) . . . . ?
C26 Cu1 N2 C7 -121.6(4) . . . . ?
O5 Cu1 N2 C9 -63.3(5) . . . . ?
O4 Cu1 N2 C9 37.8(3) . . . . ?
N1 Cu1 N2 C9 -165.6(3) . . . . ?
C26 Cu1 N2 C9 67.7(3) . . . . ?
C17 C16 N3 C15 -1.0(7) . . . . ?
C19 C15 N3 C16 2.0(7) . . . . ?
C14 C15 N3 C16 -175.9(4) . . . . ?
C23 C22 N4 C21 -0.3(7) . . . . ?
C25 C21 N4 C22 0.0(7) . . . . ?
C20 C21 N4 C22 -179.0(4) . . . . ?
N1 C1 O1 C2 -2.3(6) . . . . ?
C13 C1 O1 C2 -176.5(4) . . . . ?
C3 C2 O1 C1 6.3(5) . . . . ?
N2 C7 O2 C8 -4.6(6) . . . . ?
C13 C7 O2 C8 167.1(4) . . . . ?
C9 C8 O2 C7 8.1(5) . . . . ?
O3 C26 O4 Cu1 -1.1(5) . . . . ?
C27 C26 O4 Cu1 178.8(4) . . . . ?
O5 Cu1 O4 C26 -102.7(3) . . . . ?
N2 Cu1 O4 C26 103.6(3) . . . . ?
N1 Cu1 O4 C26 7.9(5) . . . . ?
O6 C28 O5 Cu1 -6.0(6) . . . . ?
C29 C28 O5 Cu1 173.5(3) . . . . ?
N2 Cu1 O5 C28 -14.2(5) . . . . ?
O4 Cu1 O5 C28 -115.4(3) . . . . ?
N1 Cu1 O5 C28 86.7(3) . . . . ?
C26 Cu1 O5 C28 -145.3(3) . . . . ?
